data_7021484
loop_
_publ_author_name
'Zhang, Zhi-Yuan'
'Gong, Wei-Jie'
'Wang, Fan'
'Chen, Min-Min'
'Zhou, Li-Kuan'
'Ren, Zhi-Gang'
'Sun, Zhen-Rong'
'Lang, Jian-Ping'

_publ_section_title
;
 Assembly of new Mo/Cu/S clusters from [Et4N][Tp*MoS(S4)] and Cu(i) salts:
 syntheses, structures and third-order nonlinear optical properties.
;
_journal_issue 26
_journal_name_full 'Dalton transactions (Cambridge, England : 2003)'
_journal_page_first 9495
_journal_page_last 9504
_journal_paper_doi 10.1039/c3dt50759a
_journal_volume 42
_journal_year 2013
_chemical_formula_moiety 'C15 H22 B Cu I Mo N6 O S2, C8 H20 N, C H2 Cl2'
_chemical_formula_sum 'C24 H44 B Cl2 Cu I Mo N7 O S2'
_chemical_formula_weight 878.87
_chemical_name_systematic
;
?
;
_space_group_IT_number 33
_symmetry_cell_setting orthorhombic
_symmetry_space_group_name_Hall 'P 2c -2n'
_symmetry_space_group_name_H-M 'P n a 21'
_atom_sites_solution_hydrogens geom
_atom_sites_solution_primary direct
_atom_sites_solution_secondary difmap
_cell_angle_alpha 90.00
_cell_angle_beta 90.00
_cell_angle_gamma 90.00
_cell_formula_units_Z 4
_cell_length_a 18.811(4)
_cell_length_b 17.312(4)
_cell_length_c 10.749(2)
_cell_measurement_reflns_used 16685
_cell_measurement_temperature 223(2)
_cell_measurement_theta_max 27.6139
_cell_measurement_theta_min 3.0216
_cell_volume 3500.5(13)
_computing_cell_refinement 'CrystalClear, Ver. 1.30 (Rigaku/MSC, 2001)'
_computing_data_collection 'CrystalClear, Ver. 1.30 (Rigaku/MSC, 2001)'
_computing_data_reduction 'CrystalStructure, Ver. 3.60 (Rigaku/MSC,2004)'
_computing_molecular_graphics 'SHELXS-97 (Sheldrick, 1990)'
_computing_structure_refinement 'SHELXL-97 (Sheldrick, 1997)'
_computing_structure_solution 'SHELXS-97 (Sheldrick, 1990)'
_diffrn_ambient_temperature 223(2)
_diffrn_measured_fraction_theta_full 0.985
_diffrn_measured_fraction_theta_max 0.985
_diffrn_measurement_device_type 'Rigaku Mercury'
_diffrn_measurement_method /w
_diffrn_radiation_monochromator graphite
_diffrn_radiation_source 'fine-focus sealed tube'
_diffrn_radiation_type MoK\a
_diffrn_radiation_wavelength 0.71073
_diffrn_reflns_av_R_equivalents 0.0573
_diffrn_reflns_av_sigmaI/netI 0.0723
_diffrn_reflns_limit_h_max 24
_diffrn_reflns_limit_h_min -18
_diffrn_reflns_limit_k_max 19
_diffrn_reflns_limit_k_min -22
_diffrn_reflns_limit_l_max 11
_diffrn_reflns_limit_l_min -13
_diffrn_reflns_number 18815
_diffrn_reflns_theta_full 27.48
_diffrn_reflns_theta_max 27.48
_diffrn_reflns_theta_min 3.11
_diffrn_standards_decay_% 0
_diffrn_standards_interval_count 0
_diffrn_standards_interval_time 0
_diffrn_standards_number 0
_exptl_absorpt_coefficient_mu 2.149
_exptl_absorpt_correction_T_max 1.0000
_exptl_absorpt_correction_T_min 0.7041
_exptl_absorpt_correction_type multi-scan
_exptl_absorpt_process_details 'Jacobson, R. (1998) Private communication to Rigaku Company, Tokyo, Japan.'
_exptl_crystal_colour Green
_exptl_crystal_density_diffrn 1.668
_exptl_crystal_density_method 'not measured'
_exptl_crystal_description Needle
_exptl_crystal_F_000 1760
_exptl_crystal_size_max 0.50
_exptl_crystal_size_mid 0.20
_exptl_crystal_size_min 0.20
_refine_diff_density_max 0.660
_refine_diff_density_min -0.756
_refine_diff_density_rms 0.116
_refine_ls_abs_structure_details 'Flack H D (1983), Acta Cryst. A39, 876-881'
_refine_ls_abs_structure_Flack 0.00(2)
_refine_ls_extinction_method none
_refine_ls_goodness_of_fit_ref 1.055
_refine_ls_hydrogen_treatment mixed
_refine_ls_matrix_type full
_refine_ls_number_parameters 370
_refine_ls_number_reflns 7050
_refine_ls_number_restraints 1
_refine_ls_restrained_S_all 1.055
_refine_ls_R_factor_all 0.0657
_refine_ls_R_factor_gt 0.0487
_refine_ls_shift/su_max 0.000
_refine_ls_shift/su_mean 0.000
_refine_ls_structure_factor_coef Fsqd
_refine_ls_weighting_details 'calc w=1/[\s^2^(Fo^2^)+(0.0389P)^2^+0.0000P] where P=(Fo^2^+2Fc^2^)/3'
_refine_ls_weighting_scheme calc
_refine_ls_wR_factor_gt 0.0894
_refine_ls_wR_factor_ref 0.1000
_reflns_number_gt 5756
_reflns_number_total 7050
_reflns_threshold_expression >2sigma(I)
_cod_data_source_file c3dt50759a.txt
_cod_data_source_block 5^.^CH~2~Cl~2~
_cod_depositor_comments
;
The following automatic conversions were performed:

'_exptl_absorpt_correction_type' value 'Multi-scan' changed to
'multi-scan' according to
/home/saulius/struct/CIF-dictionaries/cif_core.dic dictionary named
'cif_core.dic' version 2.4.2 from 2011-04-26.

Automatic conversion script
Id: cif_fix_values 1891 2012-01-12 08:04:46Z andrius 
;
_cod_original_cell_volume 3500.4(12)
_cod_database_code 7021484

loop_
_symmetry_equiv_pos_as_xyz
'x, y, z'
'-x, -y, z+1/2'
'x+1/2, -y+1/2, z'
'-x+1/2, y+1/2, z+1/2'

loop_
_atom_site_label
_atom_site_type_symbol
_atom_site_fract_x
_atom_site_fract_y
_atom_site_fract_z
_atom_site_U_iso_or_equiv
_atom_site_adp_type
_atom_site_occupancy
_atom_site_symmetry_multiplicity
_atom_site_calc_flag
_atom_site_refinement_flags
Mo1 Mo 0.18889(3) 0.61041(3) 0.26723(5) 0.02784(12) Uani 1 1 d .
S1 S 0.15183(10) 0.73051(11) 0.31775(17) 0.0383(4) Uani 1 1 d .
S2 S 0.17588(10) 0.54076(11) 0.44425(16) 0.0382(4) Uani 1 1 d .
Cu1 Cu 0.12589(5) 0.65283(5) 0.46971(8) 0.0402(2) Uani 1 1 d .
I1 I 0.05444(3) 0.69158(3) 0.65040(5) 0.05473(16) Uani 1 1 d .
O1 O 0.1206(2) 0.5770(3) 0.1785(4) 0.0351(11) Uani 1 1 d .
B1 B 0.3537(4) 0.5952(4) 0.1286(7) 0.0330(17) Uani 1 1 d .
H1 H 0.408(4) 0.585(4) 0.085(6) 0.040 Uiso 1 1 d .
N1 N 0.2535(3) 0.5097(3) 0.1953(5) 0.0305(12) Uani 1 1 d .
N2 N 0.3189(2) 0.5162(3) 0.1427(6) 0.0310(12) Uani 1 1 d .
N3 N 0.2366(3) 0.6604(3) 0.0889(5) 0.0284(11) Uani 1 1 d .
N4 N 0.3056(3) 0.6489(3) 0.0532(5) 0.0294(12) Uani 1 1 d .
N5 N 0.3059(3) 0.6432(3) 0.3325(5) 0.0322(13) Uani 1 1 d .
N6 N 0.3643(2) 0.6293(3) 0.2575(5) 0.0298(11) Uani 1 1 d .
N7 N -0.1233(3) 0.5754(3) 0.2889(5) 0.0372(13) Uani 1 1 d .
C1 C 0.2363(4) 0.4341(4) 0.1915(6) 0.0362(16) Uani 1 1 d .
C2 C 0.2925(4) 0.3933(4) 0.1374(8) 0.0455(19) Uani 1 1 d .
H2 H 0.2945 0.3397 0.1235 0.055 Uiso 1 1 calc R
C3 C 0.3440(4) 0.4462(4) 0.1083(7) 0.0402(17) Uani 1 1 d .
C4 C 0.1678(4) 0.4011(4) 0.2370(7) 0.0430(19) Uani 1 1 d .
H4A H 0.1711 0.3914 0.3257 0.064 Uiso 1 1 calc R
H4B H 0.1582 0.3530 0.1939 0.064 Uiso 1 1 calc R
H4C H 0.1296 0.4374 0.2210 0.064 Uiso 1 1 calc R
C5 C 0.4135(4) 0.4347(5) 0.0472(10) 0.061(2) Uani 1 1 d .
H5A H 0.4119 0.4556 -0.0364 0.091 Uiso 1 1 calc R
H5B H 0.4241 0.3799 0.0434 0.091 Uiso 1 1 calc R
H5C H 0.4502 0.4609 0.0945 0.091 Uiso 1 1 calc R
C6 C 0.2057(3) 0.7040(4) 0.0015(6) 0.0297(14) Uani 1 1 d .
C7 C 0.2565(3) 0.7209(4) -0.0898(6) 0.0343(15) Uani 1 1 d .
H7 H 0.2497 0.7514 -0.1612 0.041 Uiso 1 1 calc R
C8 C 0.3177(3) 0.6845(4) -0.0550(7) 0.0343(16) Uani 1 1 d .
C9 C 0.1301(4) 0.7274(5) 0.0027(7) 0.0440(19) Uani 1 1 d .
H9A H 0.1012 0.6847 0.0320 0.066 Uiso 1 1 calc R
H9B H 0.1155 0.7415 -0.0808 0.066 Uiso 1 1 calc R
H9C H 0.1240 0.7713 0.0577 0.066 Uiso 1 1 calc R
C10 C 0.3897(4) 0.6829(5) -0.1186(8) 0.052(2) Uani 1 1 d .
H10A H 0.4268 0.6893 -0.0569 0.078 Uiso 1 1 calc R
H10B H 0.3923 0.7246 -0.1787 0.078 Uiso 1 1 calc R
H10C H 0.3958 0.6339 -0.1609 0.078 Uiso 1 1 calc R
C11 C 0.3322(4) 0.6716(4) 0.4391(7) 0.0363(16) Uani 1 1 d .
C12 C 0.4054(4) 0.6775(4) 0.4323(7) 0.0434(19) Uani 1 1 d .
H12 H 0.4359 0.6965 0.4946 0.052 Uiso 1 1 calc R
C13 C 0.4252(3) 0.6503(4) 0.3171(7) 0.0344(16) Uani 1 1 d .
C14 C 0.2877(4) 0.6936(5) 0.5492(7) 0.050(2) Uani 1 1 d .
H14A H 0.2551 0.7346 0.5257 0.074 Uiso 1 1 calc R
H14B H 0.3182 0.7116 0.6159 0.074 Uiso 1 1 calc R
H14C H 0.2608 0.6491 0.5772 0.074 Uiso 1 1 calc R
C15 C 0.4967(3) 0.6402(4) 0.2595(9) 0.0484(18) Uani 1 1 d .
H15A H 0.5071 0.5855 0.2516 0.073 Uiso 1 1 calc R
H15B H 0.5324 0.6645 0.3117 0.073 Uiso 1 1 calc R
H15C H 0.4971 0.6640 0.1778 0.073 Uiso 1 1 calc R
C16 C -0.1627(4) 0.5009(4) 0.2747(8) 0.0460(17) Uani 1 1 d .
H16A H -0.1861 0.5011 0.1933 0.055 Uiso 1 1 calc R
H16B H -0.1278 0.4588 0.2741 0.055 Uiso 1 1 calc R
C17 C -0.2175(5) 0.4827(5) 0.3711(9) 0.072(3) Uani 1 1 d .
H17A H -0.2399 0.4337 0.3515 0.108 Uiso 1 1 calc R
H17B H -0.2531 0.5232 0.3722 0.108 Uiso 1 1 calc R
H17C H -0.1950 0.4794 0.4521 0.108 Uiso 1 1 calc R
C18 C -0.0723(4) 0.5813(4) 0.1829(8) 0.052(2) Uani 1 1 d .
H18A H -0.0985 0.5735 0.1050 0.062 Uiso 1 1 calc R
H18B H -0.0374 0.5395 0.1900 0.062 Uiso 1 1 calc R
C19 C -0.0333(4) 0.6569(6) 0.1757(11) 0.081(3) Uani 1 1 d .
H19A H -0.0027 0.6570 0.1031 0.121 Uiso 1 1 calc R
H19B H -0.0048 0.6637 0.2501 0.121 Uiso 1 1 calc R
H19C H -0.0674 0.6988 0.1692 0.121 Uiso 1 1 calc R
C20 C -0.1767(4) 0.6418(4) 0.2849(9) 0.052(2) Uani 1 1 d .
H20A H -0.2123 0.6337 0.3502 0.062 Uiso 1 1 calc R
H20B H -0.1517 0.6901 0.3038 0.062 Uiso 1 1 calc R
C21 C -0.2144(5) 0.6508(5) 0.1627(11) 0.072(3) Uani 1 1 d .
H21A H -0.2469 0.6941 0.1673 0.108 Uiso 1 1 calc R
H21B H -0.2408 0.6040 0.1444 0.108 Uiso 1 1 calc R
H21C H -0.1798 0.6600 0.0974 0.108 Uiso 1 1 calc R
C22 C -0.0871(5) 0.5803(7) 0.4126(9) 0.077(3) Uani 1 1 d .
H22A H -0.1234 0.5791 0.4780 0.092 Uiso 1 1 calc R
H22B H -0.0625 0.6300 0.4183 0.092 Uiso 1 1 calc R
C23 C -0.0338(6) 0.5159(8) 0.4370(12) 0.111(5) Uani 1 1 d .
H23A H -0.0133 0.5224 0.5191 0.167 Uiso 1 1 calc R
H23B H 0.0037 0.5179 0.3750 0.167 Uiso 1 1 calc R
H23C H -0.0576 0.4663 0.4323 0.167 Uiso 1 1 calc R
C24 C 0.6401(5) 0.5339(6) -0.0364(9) 0.067(3) Uani 1 1 d .
H24A H 0.6554 0.4888 -0.0845 0.080 Uiso 1 1 calc R
H24B H 0.6764 0.5740 -0.0456 0.080 Uiso 1 1 calc R
Cl1 Cl 0.63332(14) 0.50834(18) 0.1198(3) 0.0874(9) Uani 1 1 d .
Cl2 Cl 0.55955(13) 0.56795(17) -0.0964(3) 0.0837(8) Uani 1 1 d .

loop_
_atom_site_aniso_label
_atom_site_aniso_U_11
_atom_site_aniso_U_22
_atom_site_aniso_U_33
_atom_site_aniso_U_23
_atom_site_aniso_U_13
_atom_site_aniso_U_12
Mo1 0.0264(2) 0.0327(3) 0.0244(3) 0.0013(3) -0.0005(2) 0.0018(2)
S1 0.0409(10) 0.0394(10) 0.0346(9) -0.0013(8) -0.0001(8) 0.0115(8)
S2 0.0425(10) 0.0429(10) 0.0293(9) 0.0087(8) 0.0041(7) 0.0053(8)
Cu1 0.0379(5) 0.0522(5) 0.0305(4) -0.0012(4) 0.0031(4) 0.0098(4)
I1 0.0589(3) 0.0714(4) 0.0339(2) -0.0020(3) 0.0073(3) 0.0222(3)
O1 0.034(2) 0.044(3) 0.028(3) 0.005(2) -0.0017(19) -0.001(2)
B1 0.034(4) 0.039(4) 0.026(4) -0.002(3) -0.001(3) 0.001(3)
N1 0.028(3) 0.029(3) 0.035(3) 0.002(2) 0.001(2) -0.001(2)
N2 0.030(3) 0.033(3) 0.031(3) 0.003(3) 0.003(3) -0.002(2)
N3 0.027(3) 0.035(3) 0.023(3) 0.001(2) 0.001(2) -0.003(2)
N4 0.028(3) 0.032(3) 0.028(3) 0.007(3) 0.001(2) -0.005(2)
N5 0.034(3) 0.033(3) 0.030(3) -0.007(3) -0.006(2) 0.008(2)
N6 0.022(2) 0.035(3) 0.032(3) -0.002(3) -0.002(2) -0.0011(19)
N7 0.041(3) 0.034(3) 0.037(4) -0.006(3) 0.000(3) 0.001(2)
C1 0.039(4) 0.031(3) 0.039(4) -0.003(3) -0.003(3) -0.006(3)
C2 0.058(4) 0.019(3) 0.060(5) -0.006(4) 0.006(4) -0.003(3)
C3 0.042(4) 0.033(4) 0.046(5) -0.006(3) 0.002(3) 0.004(3)
C4 0.044(4) 0.036(4) 0.049(5) 0.003(4) 0.003(3) -0.013(3)
C5 0.058(5) 0.038(5) 0.086(7) 0.000(5) 0.026(5) 0.012(4)
C6 0.031(3) 0.033(4) 0.025(3) 0.003(3) -0.006(3) 0.002(3)
C7 0.038(4) 0.040(4) 0.025(3) 0.012(3) -0.001(3) -0.007(3)
C8 0.032(4) 0.033(4) 0.038(4) 0.008(3) -0.002(3) -0.006(3)
C9 0.047(4) 0.054(5) 0.031(4) 0.013(4) 0.002(3) 0.012(4)
C10 0.055(5) 0.064(6) 0.036(4) 0.013(4) 0.005(4) -0.002(4)
C11 0.031(4) 0.044(4) 0.034(4) 0.000(3) -0.007(3) 0.004(3)
C12 0.045(4) 0.040(4) 0.046(5) -0.005(4) -0.018(4) -0.003(3)
C13 0.023(3) 0.037(4) 0.043(4) 0.006(3) -0.010(3) -0.002(3)
C14 0.053(5) 0.059(5) 0.037(4) -0.024(4) -0.010(4) 0.014(4)
C15 0.024(3) 0.057(4) 0.064(5) 0.006(5) -0.008(4) -0.011(3)
C16 0.063(5) 0.038(4) 0.037(4) -0.005(4) 0.004(4) -0.004(3)
C17 0.099(8) 0.064(6) 0.053(6) 0.013(5) 0.007(6) -0.023(5)
C18 0.049(5) 0.044(4) 0.062(6) 0.000(4) 0.016(4) 0.007(4)
C19 0.046(5) 0.089(7) 0.107(9) 0.019(7) 0.025(6) -0.011(5)
C20 0.053(5) 0.030(3) 0.072(7) -0.002(4) 0.018(4) 0.004(3)
C21 0.057(5) 0.062(6) 0.098(8) 0.026(6) -0.001(6) 0.018(4)
C22 0.074(7) 0.102(8) 0.054(6) 0.007(6) -0.029(5) -0.007(6)
C23 0.090(9) 0.135(11) 0.109(10) 0.048(9) -0.052(8) -0.030(8)
C24 0.056(5) 0.073(6) 0.071(6) -0.009(6) 0.012(5) 0.006(5)
Cl1 0.0784(18) 0.111(2) 0.073(2) -0.0190(16) 0.0087(14) 0.0114(15)
Cl2 0.0601(15) 0.0902(19) 0.101(2) -0.0033(17) -0.0012(14) 0.0089(13)

loop_
_atom_type_symbol
_atom_type_description
_atom_type_scat_dispersion_real
_atom_type_scat_dispersion_imag
_atom_type_scat_source
C C 0.0033 0.0016 'International Tables Vol C Tables 4.2.6.8 and 6.1.1.4'
H H 0.0000 0.0000 'International Tables Vol C Tables 4.2.6.8 and 6.1.1.4'
B B 0.0013 0.0007 'International Tables Vol C Tables 4.2.6.8 and 6.1.1.4'
N N 0.0061 0.0033 'International Tables Vol C Tables 4.2.6.8 and 6.1.1.4'
O O 0.0106 0.0060 'International Tables Vol C Tables 4.2.6.8 and 6.1.1.4'
S S 0.1246 0.1234 'International Tables Vol C Tables 4.2.6.8 and 6.1.1.4'
Cl Cl 0.1484 0.1585 'International Tables Vol C Tables 4.2.6.8 and 6.1.1.4'
Cu Cu 0.3201 1.2651 'International Tables Vol C Tables 4.2.6.8 and 6.1.1.4'
Mo Mo -1.6832 0.6857 'International Tables Vol C Tables 4.2.6.8 and 6.1.1.4'
I I -0.4742 1.8119 'International Tables Vol C Tables 4.2.6.8 and 6.1.1.4'

loop_
_geom_angle_atom_site_label_1
_geom_angle_atom_site_label_2
_geom_angle_atom_site_label_3
_geom_angle
O1 Mo1 S1 102.41(16)
O1 Mo1 N1 87.2(2)
S1 Mo1 N1 163.26(14)
O1 Mo1 S2 102.02(16)
S1 Mo1 S2 104.75(7)
N1 Mo1 S2 86.25(14)
O1 Mo1 N3 87.43(19)
S1 Mo1 N3 88.51(14)
N1 Mo1 N3 78.17(19)
S2 Mo1 N3 161.41(14)
O1 Mo1 N5 160.9(2)
S1 Mo1 N5 89.71(14)
N1 Mo1 N5 77.75(18)
S2 Mo1 N5 88.80(15)
N3 Mo1 N5 78.12(18)
O1 Mo1 Cu1 102.86(15)
S1 Mo1 Cu1 52.74(5)
N1 Mo1 Cu1 138.86(14)
S2 Mo1 Cu1 52.74(5)
N3 Mo1 Cu1 141.08(13)
N5 Mo1 Cu1 96.19(13)
Cu1 S1 Mo1 71.35(6)
Cu1 S2 Mo1 71.18(6)
S1 Cu1 S2 111.16(8)
S1 Cu1 I1 123.29(6)
S2 Cu1 I1 125.47(6)
S1 Cu1 Mo1 55.91(5)
S2 Cu1 Mo1 56.08(5)
I1 Cu1 Mo1 174.09(4)
N6 B1 N2 108.3(6)
N6 B1 N4 108.9(5)
N2 B1 N4 110.2(5)
N6 B1 H1 109(3)
N2 B1 H1 107(3)
N4 B1 H1 113(3)
C1 N1 N2 106.5(5)
C1 N1 Mo1 129.1(4)
N2 N1 Mo1 124.4(4)
C3 N2 N1 110.8(5)
C3 N2 B1 128.9(6)
N1 N2 B1 120.3(5)
C6 N3 N4 107.3(5)
C6 N3 Mo1 129.2(4)
N4 N3 Mo1 123.5(4)
C8 N4 N3 109.8(5)
C8 N4 B1 129.9(6)
N3 N4 B1 120.1(5)
C11 N5 N6 105.6(5)
C11 N5 Mo1 132.9(4)
N6 N5 Mo1 121.4(4)
C13 N6 N5 110.3(6)
C13 N6 B1 130.0(6)
N5 N6 B1 119.7(5)
C18 N7 C22 112.5(6)
C18 N7 C16 107.4(6)
C22 N7 C16 111.4(6)
C18 N7 C20 110.5(6)
C22 N7 C20 106.4(6)
C16 N7 C20 108.7(5)
N1 C1 C2 108.8(6)
N1 C1 C4 124.7(6)
C2 C1 C4 126.6(6)
C3 C2 C1 107.0(6)
C3 C2 H2 126.5
C1 C2 H2 126.5
N2 C3 C2 106.8(6)
N2 C3 C5 123.5(6)
C2 C3 C5 129.6(7)
C1 C4 H4A 109.5
C1 C4 H4B 109.5
H4A C4 H4B 109.5
C1 C4 H4C 109.5
H4A C4 H4C 109.5
H4B C4 H4C 109.5
C3 C5 H5A 109.5
C3 C5 H5B 109.5
H5A C5 H5B 109.5
C3 C5 H5C 109.5
H5A C5 H5C 109.5
H5B C5 H5C 109.5
N3 C6 C7 108.3(5)
N3 C6 C9 124.4(6)
C7 C6 C9 127.2(6)
C8 C7 C6 106.7(6)
C8 C7 H7 126.7
C6 C7 H7 126.7
N4 C8 C7 107.9(6)
N4 C8 C10 122.5(6)
C7 C8 C10 129.6(6)
C6 C9 H9A 109.5
C6 C9 H9B 109.5
H9A C9 H9B 109.5
C6 C9 H9C 109.5
H9A C9 H9C 109.5
H9B C9 H9C 109.5
C8 C10 H10A 109.5
C8 C10 H10B 109.5
H10A C10 H10B 109.5
C8 C10 H10C 109.5
H10A C10 H10C 109.5
H10B C10 H10C 109.5
N5 C11 C12 110.5(6)
N5 C11 C14 124.1(6)
C12 C11 C14 125.4(7)
C13 C12 C11 106.9(6)
C13 C12 H12 126.5
C11 C12 H12 126.5
N6 C13 C12 106.7(6)
N6 C13 C15 122.2(7)
C12 C13 C15 131.1(7)
C11 C14 H14A 109.5
C11 C14 H14B 109.5
H14A C14 H14B 109.5
C11 C14 H14C 109.5
H14A C14 H14C 109.5
H14B C14 H14C 109.5
C13 C15 H15A 109.5
C13 C15 H15B 109.5
H15A C15 H15B 109.5
C13 C15 H15C 109.5
H15A C15 H15C 109.5
H15B C15 H15C 109.5
C17 C16 N7 116.9(6)
C17 C16 H16A 108.1
N7 C16 H16A 108.1
C17 C16 H16B 108.1
N7 C16 H16B 108.1
H16A C16 H16B 107.3
C16 C17 H17A 109.5
C16 C17 H17B 109.5
H17A C17 H17B 109.5
C16 C17 H17C 109.5
H17A C17 H17C 109.5
H17B C17 H17C 109.5
N7 C18 C19 114.3(7)
N7 C18 H18A 108.7
C19 C18 H18A 108.7
N7 C18 H18B 108.7
C19 C18 H18B 108.7
H18A C18 H18B 107.6
C18 C19 H19A 109.5
C18 C19 H19B 109.5
H19A C19 H19B 109.5
C18 C19 H19C 109.5
H19A C19 H19C 109.5
H19B C19 H19C 109.5
C21 C20 N7 114.4(7)
C21 C20 H20A 108.7
N7 C20 H20A 108.7
C21 C20 H20B 108.7
N7 C20 H20B 108.7
H20A C20 H20B 107.6
C20 C21 H21A 109.5
C20 C21 H21B 109.5
H21A C21 H21B 109.5
C20 C21 H21C 109.5
H21A C21 H21C 109.5
H21B C21 H21C 109.5
N7 C22 C23 114.3(9)
N7 C22 H22A 108.7
C23 C22 H22A 108.7
N7 C22 H22B 108.7
C23 C22 H22B 108.7
H22A C22 H22B 107.6
C22 C23 H23A 109.5
C22 C23 H23B 109.5
H23A C23 H23B 109.5
C22 C23 H23C 109.5
H23A C23 H23C 109.5
H23B C23 H23C 109.5
Cl1 C24 Cl2 112.2(5)
Cl1 C24 H24A 109.2
Cl2 C24 H24A 109.2
Cl1 C24 H24B 109.2
Cl2 C24 H24B 109.2
H24A C24 H24B 107.9

loop_
_geom_bond_atom_site_label_1
_geom_bond_atom_site_label_2
_geom_bond_distance
Mo1 O1 1.702(4)
Mo1 S1 2.2592(19)
Mo1 N1 2.262(5)
Mo1 S2 2.2659(18)
Mo1 N3 2.286(5)
Mo1 N5 2.378(5)
Mo1 Cu1 2.5847(11)
S1 Cu1 2.171(2)
S2 Cu1 2.173(2)
Cu1 I1 2.4553(10)
B1 N6 1.520(9)
B1 N2 1.523(9)
B1 N4 1.529(9)
B1 H1 1.13(7)
N1 C1 1.348(8)
N1 N2 1.360(7)
N2 C3 1.351(8)
N3 C6 1.338(8)
N3 N4 1.369(7)
N4 C8 1.336(8)
N5 C11 1.341(8)
N5 N6 1.384(7)
N6 C13 1.362(8)
N7 C18 1.493(9)
N7 C22 1.495(10)
N7 C16 1.496(8)
N7 C20 1.528(9)
C1 C2 1.398(10)
C1 C4 1.492(9)
C2 C3 1.370(9)
C2 H2 0.9400
C3 C5 1.477(10)
C4 H4A 0.9700
C4 H4B 0.9700
C4 H4C 0.9700
C5 H5A 0.9700
C5 H5B 0.9700
C5 H5C 0.9700
C6 C7 1.400(9)
C6 C9 1.480(9)
C7 C8 1.366(9)
C7 H7 0.9400
C8 C10 1.516(10)
C9 H9A 0.9700
C9 H9B 0.9700
C9 H9C 0.9700
C10 H10A 0.9700
C10 H10B 0.9700
C10 H10C 0.9700
C11 C12 1.383(10)
C11 C14 1.499(10)
C12 C13 1.377(11)
C12 H12 0.9400
C13 C15 1.491(9)
C14 H14A 0.9700
C14 H14B 0.9700
C14 H14C 0.9700
C15 H15A 0.9700
C15 H15B 0.9700
C15 H15C 0.9700
C16 C17 1.495(11)
C16 H16A 0.9800
C16 H16B 0.9800
C17 H17A 0.9700
C17 H17B 0.9700
C17 H17C 0.9700
C18 C19 1.503(11)
C18 H18A 0.9800
C18 H18B 0.9800
C19 H19A 0.9700
C19 H19B 0.9700
C19 H19C 0.9700
C20 C21 1.500(14)
C20 H20A 0.9800
C20 H20B 0.9800
C21 H21A 0.9700
C21 H21B 0.9700
C21 H21C 0.9700
C22 C23 1.523(15)
C22 H22A 0.9800
C22 H22B 0.9800
C23 H23A 0.9700
C23 H23B 0.9700
C23 H23C 0.9700
C24 Cl1 1.740(10)
C24 Cl2 1.749(9)
C24 H24A 0.9800
C24 H24B 0.9800
